data_7003397
loop_
_publ_author_name
'Jones, Cameron'
'Mills, David P.'
'Rose, Richard P.'
'Stasch, Andreas'

_publ_section_title
;
 Synthesis and structural characterisation of group 10 metal(ii) gallyl
 complexes: analogies with platinum diboration catalysts?
;
_journal_issue 33
_journal_name_full 'Dalton Transactions'
_journal_page_first 4395
_journal_page_last 4408
_journal_paper_doi 10.1039/b715895e
_journal_year 2008
_chemical_formula_sum 'C58 H88 Ga2 N6 Pd'
_chemical_formula_weight 1115.18
_chemical_name_systematic
;
?
;
_space_group_IT_number 15
_symmetry_cell_setting monoclinic
_symmetry_space_group_name_Hall '-C 2yc'
_symmetry_space_group_name_H-M 'C 1 2/c 1'
_atom_sites_solution_hydrogens geom
_atom_sites_solution_primary direct
_atom_sites_solution_secondary difmap
_audit_creation_method SHELXL-97
_cell_angle_alpha 90.00
_cell_angle_beta 107.17(3)
_cell_angle_gamma 90.00
_cell_formula_units_Z 4
_cell_length_a 22.248(4)
_cell_length_b 13.012(3)
_cell_length_c 20.412(4)
_cell_measurement_temperature 150(2)
_cell_volume 5646(2)
_computing_structure_refinement 'SHELXL-97 (Sheldrick, 1997)'
_computing_structure_solution 'SHELXS-97 (Sheldrick, 1990)'
_diffrn_ambient_temperature 150(2)
_diffrn_measured_fraction_theta_full 0.994
_diffrn_measured_fraction_theta_max 0.994
_diffrn_measurement_device_type 'Nonius Kappa CCD'
_diffrn_radiation_monochromator graphite
_diffrn_radiation_source 'fine-focus sealed tube'
_diffrn_radiation_type MoK\a
_diffrn_radiation_wavelength 0.71073
_diffrn_reflns_av_R_equivalents 0.0596
_diffrn_reflns_av_sigmaI/netI 0.1290
_diffrn_reflns_limit_h_max 26
_diffrn_reflns_limit_h_min -26
_diffrn_reflns_limit_k_max 11
_diffrn_reflns_limit_k_min -15
_diffrn_reflns_limit_l_max 24
_diffrn_reflns_limit_l_min -24
_diffrn_reflns_number 7384
_diffrn_reflns_theta_full 25.00
_diffrn_reflns_theta_max 25.00
_diffrn_reflns_theta_min 2.99
_exptl_absorpt_coefficient_mu 1.304
_exptl_absorpt_correction_T_max 0.961
_exptl_absorpt_correction_T_min 0.680
_exptl_absorpt_correction_type multi-scan
_exptl_absorpt_process_details 'Sortav (Blessing, 1995)'
_exptl_crystal_colour red
_exptl_crystal_density_diffrn 1.312
_exptl_crystal_density_method 'not measured'
_exptl_crystal_description block
_exptl_crystal_F_000 2344
_exptl_crystal_size_max 0.10
_exptl_crystal_size_mid 0.05
_exptl_crystal_size_min 0.03
_refine_diff_density_max 0.590
_refine_diff_density_min -0.520
_refine_diff_density_rms 0.114
_refine_ls_extinction_method none
_refine_ls_goodness_of_fit_ref 1.010
_refine_ls_hydrogen_treatment constr
_refine_ls_matrix_type full
_refine_ls_number_parameters 313
_refine_ls_number_reflns 4958
_refine_ls_number_restraints 0
_refine_ls_restrained_S_all 1.010
_refine_ls_R_factor_all 0.1210
_refine_ls_R_factor_gt 0.0602
_refine_ls_shift/su_max 0.000
_refine_ls_shift/su_mean 0.000
_refine_ls_structure_factor_coef Fsqd
_refine_ls_weighting_details 'calc w=1/[\s^2^(Fo^2^)+(0.0140P)^2^+20.0963P] where P=(Fo^2^+2Fc^2^)/3'
_refine_ls_weighting_scheme calc
_refine_ls_wR_factor_gt 0.0872
_refine_ls_wR_factor_ref 0.1015
_reflns_number_gt 3166
_reflns_number_total 4958
_reflns_threshold_expression >2sigma(I)
_cod_data_source_file b715895e.txt
_cod_data_source_block compound15
_cod_original_sg_symbol_H-M C2/c
_cod_database_code 7003397

loop_
_symmetry_equiv_pos_as_xyz
'x, y, z'
'-x, y, -z+1/2'
'x+1/2, y+1/2, z'
'-x+1/2, y+1/2, -z+1/2'
'-x, -y, -z'
'x, -y, z-1/2'
'-x+1/2, -y+1/2, -z'
'x+1/2, -y+1/2, z-1/2'

loop_
_atom_site_label
_atom_site_type_symbol
_atom_site_fract_x
_atom_site_fract_y
_atom_site_fract_z
_atom_site_U_iso_or_equiv
_atom_site_adp_type
_atom_site_occupancy
_atom_site_symmetry_multiplicity
_atom_site_calc_flag
_atom_site_refinement_flags
_atom_site_disorder_assembly
_atom_site_disorder_group
Pd1 Pd 0.5000 0.15689(5) 0.2500 0.01989(18) Uani 1 2 d S . .
Ga1 Ga 0.55964(3) 0.29624(5) 0.23035(3) 0.01892(18) Uani 1 1 d . . .
N1 N 0.5614(2) 0.0276(3) 0.2371(3) 0.0286(12) Uani 1 1 d . . .
N3 N 0.61338(18) 0.4057(3) 0.2721(2) 0.0182(11) Uani 1 1 d . . .
N2 N 0.57835(18) 0.3281(3) 0.1473(2) 0.0203(11) Uani 1 1 d . . .
C1 C 0.6352(2) 0.4541(4) 0.2210(3) 0.0241(14) Uani 1 1 d . . .
H1 H 0.6612 0.5134 0.2311 0.029 Uiso 1 1 calc R . .
C2 C 0.6175(2) 0.4127(4) 0.1580(3) 0.0214(13) Uani 1 1 d . . .
H2 H 0.6314 0.4407 0.1220 0.026 Uiso 1 1 calc R . .
C3 C 0.6462(2) 0.4289(4) 0.3409(3) 0.0183(13) Uani 1 1 d . . .
C4 C 0.6255(2) 0.5085(4) 0.3757(3) 0.0225(14) Uani 1 1 d . . .
C5 C 0.6607(3) 0.5333(4) 0.4423(3) 0.0299(15) Uani 1 1 d . . .
H5 H 0.6471 0.5873 0.4658 0.036 Uiso 1 1 calc R . .
C6 C 0.7156(2) 0.4799(4) 0.4748(3) 0.0283(15) Uani 1 1 d . . .
H6 H 0.7390 0.4966 0.5206 0.034 Uiso 1 1 calc R . .
C7 C 0.7357(3) 0.4026(5) 0.4402(3) 0.0313(15) Uani 1 1 d . . .
H7 H 0.7733 0.3665 0.4626 0.038 Uiso 1 1 calc R . .
C8 C 0.7029(2) 0.3761(4) 0.3741(3) 0.0232(14) Uani 1 1 d . . .
C9 C 0.5666(3) 0.5695(5) 0.3401(3) 0.0318(15) Uani 1 1 d . . .
H9 H 0.5440 0.5322 0.2971 0.038 Uiso 1 1 calc R . .
C10 C 0.5834(3) 0.6755(5) 0.3202(4) 0.063(2) Uani 1 1 d . . .
H10A H 0.6069 0.7130 0.3614 0.094 Uiso 1 1 calc R . .
H10B H 0.5448 0.7131 0.2971 0.094 Uiso 1 1 calc R . .
H10C H 0.6094 0.6688 0.2891 0.094 Uiso 1 1 calc R . .
C11 C 0.5217(3) 0.5785(5) 0.3837(3) 0.0475(19) Uani 1 1 d . . .
H11A H 0.5101 0.5097 0.3952 0.071 Uiso 1 1 calc R . .
H11B H 0.4838 0.6156 0.3579 0.071 Uiso 1 1 calc R . .
H11C H 0.5424 0.6161 0.4259 0.071 Uiso 1 1 calc R . .
C12 C 0.7300(2) 0.2944(4) 0.3372(3) 0.0227(13) Uani 1 1 d . . .
H12 H 0.6966 0.2755 0.2941 0.027 Uiso 1 1 calc R . .
C13 C 0.7862(3) 0.3386(5) 0.3169(3) 0.0398(17) Uani 1 1 d . . .
H13A H 0.7720 0.3963 0.2853 0.060 Uiso 1 1 calc R . .
H13B H 0.8040 0.2850 0.2944 0.060 Uiso 1 1 calc R . .
H13C H 0.8184 0.3625 0.3580 0.060 Uiso 1 1 calc R . .
C14 C 0.7492(3) 0.1969(4) 0.3796(3) 0.0345(16) Uani 1 1 d . . .
H14A H 0.7844 0.2122 0.4204 0.052 Uiso 1 1 calc R . .
H14B H 0.7622 0.1445 0.3521 0.052 Uiso 1 1 calc R . .
H14C H 0.7135 0.1713 0.3937 0.052 Uiso 1 1 calc R . .
C15 C 0.5761(2) 0.2613(4) 0.0910(3) 0.0187(13) Uani 1 1 d . . .
C16 C 0.6326(2) 0.2186(4) 0.0838(3) 0.0223(14) Uani 1 1 d . . .
C17 C 0.6287(3) 0.1527(5) 0.0288(3) 0.0360(16) Uani 1 1 d . . .
H17 H 0.6663 0.1261 0.0222 0.043 Uiso 1 1 calc R . .
C18 C 0.5718(3) 0.1256(5) -0.0159(3) 0.0421(18) Uani 1 1 d . . .
H18 H 0.5700 0.0787 -0.0521 0.050 Uiso 1 1 calc R . .
C19 C 0.5171(3) 0.1666(5) -0.0083(3) 0.0339(16) Uani 1 1 d . . .
H19 H 0.4779 0.1482 -0.0399 0.041 Uiso 1 1 calc R . .
C20 C 0.5182(2) 0.2339(4) 0.0446(3) 0.0248(14) Uani 1 1 d . . .
C21 C 0.6970(2) 0.2368(4) 0.1358(3) 0.0259(15) Uani 1 1 d . . .
H21 H 0.6901 0.2750 0.1755 0.031 Uiso 1 1 calc R . .
C22 C 0.7304(2) 0.1366(4) 0.1631(3) 0.0323(16) Uani 1 1 d . . .
H22A H 0.7034 0.0949 0.1829 0.049 Uiso 1 1 calc R . .
H22B H 0.7700 0.1517 0.1984 0.049 Uiso 1 1 calc R . .
H22C H 0.7392 0.0988 0.1255 0.049 Uiso 1 1 calc R . .
C23 C 0.7396(3) 0.3027(5) 0.1061(3) 0.0417(17) Uani 1 1 d . . .
H23A H 0.7463 0.2679 0.0662 0.063 Uiso 1 1 calc R . .
H23B H 0.7802 0.3128 0.1410 0.063 Uiso 1 1 calc R . .
H23C H 0.7197 0.3696 0.0921 0.063 Uiso 1 1 calc R . .
C24 C 0.4560(2) 0.2793(4) 0.0496(3) 0.0263(15) Uani 1 1 d . . .
H24 H 0.4660 0.3262 0.0902 0.032 Uiso 1 1 calc R . .
C25 C 0.4124(3) 0.1952(5) 0.0611(3) 0.0436(18) Uani 1 1 d . . .
H25A H 0.4040 0.1455 0.0234 0.065 Uiso 1 1 calc R . .
H25B H 0.3726 0.2259 0.0628 0.065 Uiso 1 1 calc R . .
H25C H 0.4324 0.1600 0.1045 0.065 Uiso 1 1 calc R . .
C26 C 0.4238(3) 0.3431(5) -0.0138(3) 0.0440(17) Uani 1 1 d . . .
H26A H 0.4509 0.4010 -0.0172 0.066 Uiso 1 1 calc R . .
H26B H 0.3836 0.3691 -0.0101 0.066 Uiso 1 1 calc R . .
H26C H 0.4163 0.3001 -0.0548 0.066 Uiso 1 1 calc R . .
C27 C 0.6262(3) 0.0365(5) 0.2816(3) 0.0500(19) Uani 1 1 d . . .
H27A H 0.6260 0.0459 0.3292 0.075 Uiso 1 1 calc R . .
H27B H 0.6464 0.0957 0.2673 0.075 Uiso 1 1 calc R . .
H27C H 0.6494 -0.0262 0.2781 0.075 Uiso 1 1 calc R . .
C28 C 0.5620(3) 0.0172(5) 0.1657(3) 0.0397(17) Uani 1 1 d . . .
H28A H 0.5844 -0.0458 0.1607 0.059 Uiso 1 1 calc R . .
H28B H 0.5833 0.0766 0.1531 0.059 Uiso 1 1 calc R . .
H28C H 0.5187 0.0137 0.1355 0.059 Uiso 1 1 calc R . .
C29 C 0.5332(3) -0.0638(5) 0.2592(4) 0.061(2) Uani 1 1 d . . .
H29A H 0.5469 -0.1255 0.2392 0.073 Uiso 1 1 calc R . .
H29B H 0.5498 -0.0696 0.3097 0.073 Uiso 1 1 calc R . .

loop_
_atom_site_aniso_label
_atom_site_aniso_U_11
_atom_site_aniso_U_22
_atom_site_aniso_U_33
_atom_site_aniso_U_23
_atom_site_aniso_U_13
_atom_site_aniso_U_12
Pd1 0.0178(3) 0.0187(4) 0.0244(4) 0.000 0.0082(3) 0.000
Ga1 0.0169(3) 0.0199(4) 0.0200(4) -0.0003(3) 0.0055(3) -0.0009(3)
N1 0.024(3) 0.022(3) 0.042(4) 0.003(2) 0.015(3) 0.007(2)
N3 0.017(2) 0.022(3) 0.014(3) 0.003(2) 0.002(2) -0.004(2)
N2 0.018(2) 0.026(3) 0.014(3) -0.001(2) 0.000(2) 0.000(2)
C1 0.017(3) 0.023(4) 0.029(4) 0.005(3) 0.002(3) -0.002(3)
C2 0.024(3) 0.024(4) 0.018(3) 0.003(3) 0.008(3) -0.003(3)
C3 0.020(3) 0.021(3) 0.012(3) -0.001(3) 0.002(3) -0.005(3)
C4 0.028(3) 0.017(3) 0.024(4) 0.002(3) 0.010(3) -0.002(3)
C5 0.035(4) 0.031(4) 0.027(4) -0.004(3) 0.014(3) -0.002(3)
C6 0.025(3) 0.039(4) 0.016(3) 0.001(3) -0.001(3) -0.006(3)
C7 0.024(3) 0.038(4) 0.027(4) 0.004(3) 0.001(3) 0.007(3)
C8 0.024(3) 0.025(4) 0.017(4) 0.007(3) 0.001(3) -0.001(3)
C9 0.028(3) 0.033(4) 0.034(4) -0.008(3) 0.007(3) 0.002(3)
C10 0.033(4) 0.061(6) 0.095(7) 0.035(5) 0.019(4) 0.016(4)
C11 0.027(4) 0.050(5) 0.067(5) 0.001(4) 0.017(4) 0.004(3)
C12 0.018(3) 0.022(3) 0.026(3) 0.004(3) 0.003(3) 0.003(3)
C13 0.034(4) 0.045(4) 0.046(4) -0.004(4) 0.021(3) 0.002(3)
C14 0.033(4) 0.030(4) 0.039(4) -0.001(3) 0.008(3) 0.005(3)
C15 0.027(3) 0.013(3) 0.017(3) -0.004(3) 0.009(3) -0.005(2)
C16 0.024(3) 0.023(4) 0.020(3) -0.003(3) 0.006(3) -0.001(3)
C17 0.029(4) 0.048(4) 0.034(4) -0.005(4) 0.014(3) 0.004(3)
C18 0.039(4) 0.051(5) 0.038(4) -0.021(3) 0.015(4) 0.002(3)
C19 0.026(3) 0.043(4) 0.030(4) -0.018(3) 0.004(3) -0.006(3)
C20 0.019(3) 0.030(4) 0.025(4) -0.002(3) 0.006(3) -0.001(3)
C21 0.016(3) 0.036(4) 0.026(4) 0.001(3) 0.008(3) 0.003(3)
C22 0.020(3) 0.038(4) 0.037(4) 0.000(3) 0.005(3) 0.010(3)
C23 0.029(4) 0.050(5) 0.044(4) 0.012(3) 0.008(3) 0.001(3)
C24 0.016(3) 0.036(4) 0.028(4) -0.009(3) 0.008(3) -0.004(3)
C25 0.040(4) 0.054(5) 0.039(4) -0.005(3) 0.015(4) -0.007(3)
C26 0.036(4) 0.055(5) 0.041(4) -0.005(4) 0.011(3) 0.014(4)
C27 0.035(4) 0.067(5) 0.042(5) -0.005(4) 0.002(4) 0.024(4)
C28 0.038(4) 0.037(4) 0.045(5) -0.011(3) 0.014(4) 0.009(3)
C29 0.068(5) 0.020(4) 0.114(7) 0.012(4) 0.055(6) 0.012(3)

loop_
_atom_type_symbol
_atom_type_description
_atom_type_scat_dispersion_real
_atom_type_scat_dispersion_imag
_atom_type_scat_source
C C 0.0033 0.0016 'International Tables Vol C Tables 4.2.6.8 and 6.1.1.4'
H H 0.0000 0.0000 'International Tables Vol C Tables 4.2.6.8 and 6.1.1.4'
N N 0.0061 0.0033 'International Tables Vol C Tables 4.2.6.8 and 6.1.1.4'
Ga Ga 0.2307 1.6083 'International Tables Vol C Tables 4.2.6.8 and 6.1.1.4'
Pd Pd -0.9988 1.0072 'International Tables Vol C Tables 4.2.6.8 and 6.1.1.4'

loop_
_geom_angle_atom_site_label_1
_geom_angle_atom_site_label_2
_geom_angle_atom_site_label_3
_geom_angle
_geom_angle_site_symmetry_1
_geom_angle_site_symmetry_3
_geom_angle_publ_flag
N1 Pd1 N1 82.1(2) . 2_655 ?
N1 Pd1 Ga1 99.53(11) . . ?
N1 Pd1 Ga1 176.42(13) 2_655 . ?
N1 Pd1 Ga1 176.42(13) . 2_655 ?
N1 Pd1 Ga1 99.53(11) 2_655 2_655 ?
Ga1 Pd1 Ga1 79.02(4) . 2_655 ?
N3 Ga1 N2 87.81(17) . . ?
N3 Ga1 Pd1 144.80(12) . . ?
N2 Ga1 Pd1 127.02(13) . . ?
C27 N1 C28 109.1(4) . . ?
C27 N1 C29 107.8(5) . . ?
C28 N1 C29 111.0(5) . . ?
C27 N1 Pd1 113.1(4) . . ?
C28 N1 Pd1 111.8(3) . . ?
C29 N1 Pd1 103.9(3) . . ?
C3 N3 C1 116.5(4) . . ?
C3 N3 Ga1 133.0(3) . . ?
C1 N3 Ga1 108.1(3) . . ?
C2 N2 C15 118.9(4) . . ?
C2 N2 Ga1 109.0(3) . . ?
C15 N2 Ga1 128.0(3) . . ?
C2 C1 N3 117.3(5) . . ?
C1 C2 N2 117.6(5) . . ?
C4 C3 N3 120.6(5) . . ?
C4 C3 C8 119.5(5) . . ?
N3 C3 C8 119.8(5) . . ?
C5 C4 C3 119.3(5) . . ?
C5 C4 C9 120.1(5) . . ?
C3 C4 C9 120.5(5) . . ?
C6 C5 C4 120.8(5) . . ?
C7 C6 C5 119.5(6) . . ?
C8 C7 C6 121.8(5) . . ?
C7 C8 C3 119.1(5) . . ?
C7 C8 C12 119.1(5) . . ?
C3 C8 C12 121.8(5) . . ?
C10 C9 C4 110.9(5) . . ?
C10 C9 C11 110.1(5) . . ?
C4 C9 C11 112.5(5) . . ?
C14 C12 C8 112.6(4) . . ?
C14 C12 C13 110.5(4) . . ?
C8 C12 C13 110.0(4) . . ?
C20 C15 C16 119.7(5) . . ?
C20 C15 N2 120.4(4) . . ?
C16 C15 N2 119.9(5) . . ?
C17 C16 C15 118.4(5) . . ?
C17 C16 C21 118.6(5) . . ?
C15 C16 C21 122.9(5) . . ?
C18 C17 C16 121.4(5) . . ?
C17 C18 C19 119.8(5) . . ?
C18 C19 C20 121.3(5) . . ?
C19 C20 C15 119.2(5) . . ?
C19 C20 C24 119.1(5) . . ?
C15 C20 C24 121.6(5) . . ?
C22 C21 C16 112.1(5) . . ?
C22 C21 C23 109.4(4) . . ?
C16 C21 C23 112.0(5) . . ?
C26 C24 C25 111.0(5) . . ?
C26 C24 C20 111.1(4) . . ?
C25 C24 C20 111.1(5) . . ?
C29 C29 N1 115.2(5) 2_655 . ?

loop_
_geom_bond_atom_site_label_1
_geom_bond_atom_site_label_2
_geom_bond_distance
_geom_bond_site_symmetry_2
_geom_bond_publ_flag
Pd1 N1 2.231(4) . ?
Pd1 N1 2.231(4) 2_655 ?
Pd1 Ga1 2.3503(8) . ?
Pd1 Ga1 2.3503(8) 2_655 ?
Ga1 N3 1.893(4) . ?
Ga1 N2 1.907(4) . ?
N1 C27 1.463(7) . ?
N1 C28 1.469(7) . ?
N1 C29 1.475(7) . ?
N3 C3 1.412(6) . ?
N3 C1 1.420(6) . ?
N2 C2 1.381(6) . ?
N2 C15 1.430(6) . ?
C1 C2 1.343(7) . ?
C3 C4 1.408(7) . ?
C3 C8 1.421(7) . ?
C4 C5 1.392(7) . ?
C4 C9 1.521(7) . ?
C5 C6 1.391(7) . ?
C6 C7 1.379(7) . ?
C7 C8 1.374(7) . ?
C8 C12 1.526(7) . ?
C9 C10 1.516(8) . ?
C9 C11 1.524(7) . ?
C12 C14 1.524(7) . ?
C12 C13 1.540(6) . ?
C15 C20 1.401(7) . ?
C15 C16 1.422(7) . ?
C16 C17 1.394(7) . ?
C16 C21 1.528(7) . ?
C17 C18 1.371(8) . ?
C18 C19 1.378(7) . ?
C19 C20 1.385(7) . ?
C20 C24 1.535(7) . ?
C21 C22 1.522(7) . ?
C21 C23 1.531(7) . ?
C24 C26 1.526(8) . ?
C24 C25 1.528(7) . ?
C29 C29 1.412(12) 2_655 ?
